data_4306376
loop_
_publ_author_name
'Peter Nockemann'
'Ben Thijs'
'Tatjana N. Parac-Vogt'
'Kristof Van Hecke'
'Luc Van Meervelt'
'Bernard Tinant'
'Ingo Hartenbach'
'Thomas Schleid'
'Vu Thi Ngan'
'Minh Tho Nguyen'
'Koen Binnemans'

_publ_section_title
;
Carboxyl-Functionalized Task-Specific Ionic Liquids for Solubilizing Metal
Oxides
;
_journal_name_full 'Inorganic Chemistry'
_journal_page_first 9987
_journal_page_last 9999
_journal_paper_doi 10.1021/ic801213z
_journal_volume 47
_journal_year 2008
_chemical_formula_moiety 'C32 H52 Cu2 F12 N6 O20 S4, 2(C2 F6 N O4 S2)'
_chemical_formula_sum 'C36 H52 Cu2 F24 N8 O28 S8'
_chemical_formula_weight 1884.52
_chemical_name_systematic
; 
 ? 
;
_space_group_IT_number 14
_symmetry_cell_setting monoclinic
_symmetry_space_group_name_Hall '-P 2yn'
_symmetry_space_group_name_H-M 'P 1 21/n 1'
_atom_sites_solution_hydrogens geom
_atom_sites_solution_primary direct
_atom_sites_solution_secondary difmap
_audit_creation_method SHELXL-97
_cell_angle_alpha 90.00
_cell_angle_beta 92.131(2)
_cell_angle_gamma 90.00
_cell_formula_units_Z 2
_cell_length_a 14.8237(5)
_cell_length_b 15.5544(5)
_cell_length_c 14.8893(5)
_cell_measurement_temperature 100(2)
_cell_volume 3430.7(2)
_computing_cell_refinement 'Bruker SAINT'
_computing_data_collection 'Bruker SMART'
_computing_data_reduction 'Bruker SAINT'
_computing_publication_material Platon
_computing_structure_refinement 'SHELXL-97 (Sheldrick, 1997)'
_computing_structure_solution 'SHELXS-97 (Sheldrick, 1990)'
_diffrn_ambient_temperature 100(2)
_diffrn_measured_fraction_theta_full 0.976
_diffrn_measured_fraction_theta_max 0.976
_diffrn_measurement_device_type 'Bruker SMART'
_diffrn_measurement_method '\w and \f scans'
_diffrn_radiation_monochromator 'crossed G\"obel mirrors '
_diffrn_radiation_source 'fine-focus sealed tube'
_diffrn_radiation_type CuK\a
_diffrn_radiation_wavelength 1.54178
_diffrn_reflns_av_R_equivalents 0.0723
_diffrn_reflns_av_sigmaI/netI 0.0556
_diffrn_reflns_limit_h_max 18
_diffrn_reflns_limit_h_min -18
_diffrn_reflns_limit_k_max 18
_diffrn_reflns_limit_k_min 0
_diffrn_reflns_limit_l_max 18
_diffrn_reflns_limit_l_min 0
_diffrn_reflns_number 31503
_diffrn_reflns_theta_full 71.08
_diffrn_reflns_theta_max 71.07
_diffrn_reflns_theta_min 4.11
_exptl_absorpt_coefficient_mu 4.420
_exptl_absorpt_correction_T_max 0.413
_exptl_absorpt_correction_T_min 0.191
_exptl_absorpt_correction_type multi-scan
_exptl_absorpt_process_details 'Bruker SADABS'
_exptl_crystal_colour blue
_exptl_crystal_density_diffrn 1.824
_exptl_crystal_density_method 'not measured'
_exptl_crystal_description block
_exptl_crystal_F_000 1900
_exptl_crystal_size_max 0.45
_exptl_crystal_size_mid 0.3
_exptl_crystal_size_min 0.2
_refine_diff_density_max 0.932
_refine_diff_density_min -0.650
_refine_diff_density_rms 0.111
_refine_ls_extinction_method none
_refine_ls_goodness_of_fit_ref 1.033
_refine_ls_hydrogen_treatment constr
_refine_ls_matrix_type full
_refine_ls_number_parameters 480
_refine_ls_number_reflns 6480
_refine_ls_number_restraints 0
_refine_ls_restrained_S_all 1.033
_refine_ls_R_factor_all 0.0572
_refine_ls_R_factor_gt 0.0488
_refine_ls_shift/su_max 0.001
_refine_ls_shift/su_mean 0.000
_refine_ls_structure_factor_coef Fsqd
_refine_ls_weighting_details 'calc w=1/[\s^2^(Fo^2^)+(0.0797P)^2^+3.4583P] where P=(Fo^2^+2Fc^2^)/3'
_refine_ls_weighting_scheme calc
_refine_ls_wR_factor_gt 0.1260
_refine_ls_wR_factor_ref 0.1332
_reflns_number_gt 5584
_reflns_number_total 6480
_reflns_threshold_expression >2sigma(I)
_cod_data_source_file ic801213z_si_003.cif
_cod_data_source_block wg139
_cod_original_sg_symbol_H-M 'P 21/n'
_cod_database_code 4306376

loop_
_symmetry_equiv_pos_as_xyz
'x, y, z'
'-x+1/2, y+1/2, -z+1/2'
'-x, -y, -z'
'x-1/2, -y-1/2, z-1/2'

loop_
_atom_site_label
_atom_site_type_symbol
_atom_site_fract_x
_atom_site_fract_y
_atom_site_fract_z
_atom_site_U_iso_or_equiv
_atom_site_adp_type
_atom_site_occupancy
_atom_site_symmetry_multiplicity
_atom_site_calc_flag
_atom_site_refinement_flags
_atom_site_disorder_assembly
_atom_site_disorder_group
C1 C 0.7031(2) -0.35506(18) 0.54597(19) 0.0176(6) Uani 1 1 d . . .
H1A H 0.7449 -0.3431 0.4971 0.021 Uiso 1 1 calc R . .
H1B H 0.7374 -0.3489 0.6040 0.021 Uiso 1 1 calc R . .
C2 C 0.6682(2) -0.44655(19) 0.5369(2) 0.0211(6) Uani 1 1 d . . .
H2A H 0.7198 -0.4871 0.5398 0.025 Uiso 1 1 calc R . .
H2B H 0.6290 -0.4597 0.5875 0.025 Uiso 1 1 calc R . .
C3 C 0.5406(2) -0.4033(2) 0.4531(2) 0.0258(7) Uani 1 1 d . . .
H3A H 0.5027 -0.4183 0.5043 0.031 Uiso 1 1 calc R . .
H3B H 0.5043 -0.4131 0.3969 0.031 Uiso 1 1 calc R . .
C4 C 0.5669(2) -0.30956(19) 0.45942(19) 0.0196(6) Uani 1 1 d . . .
H4A H 0.5995 -0.2934 0.4050 0.023 Uiso 1 1 calc R . .
H4B H 0.5116 -0.2741 0.4608 0.023 Uiso 1 1 calc R . .
C5 C 0.5762(2) -0.29481(19) 0.62761(19) 0.0196(6) Uani 1 1 d . . .
H5A H 0.5246 -0.2554 0.6243 0.029 Uiso 1 1 calc R . .
H5B H 0.6168 -0.2785 0.6782 0.029 Uiso 1 1 calc R . .
H5C H 0.5546 -0.3537 0.6364 0.029 Uiso 1 1 calc R . .
C6 C 0.66855(19) -0.20221(17) 0.53139(19) 0.0154(5) Uani 1 1 d . . .
H6A H 0.7087 -0.2043 0.4798 0.019 Uiso 1 1 calc R . .
H6B H 0.7069 -0.1904 0.5859 0.019 Uiso 1 1 calc R . .
C7 C 0.6032(2) -0.12726(17) 0.51715(17) 0.0145(6) Uani 1 1 d . . .
C8 C 0.4332(2) 0.00688(19) 0.83978(19) 0.0201(6) Uani 1 1 d . . .
H8A H 0.4032 -0.0196 0.7861 0.024 Uiso 1 1 calc R . .
H8B H 0.4783 -0.0344 0.8647 0.024 Uiso 1 1 calc R . .
C9 C 0.3635(2) 0.0251(2) 0.9094(2) 0.0260(7) Uani 1 1 d . . .
H9A H 0.3174 0.0652 0.8839 0.031 Uiso 1 1 calc R . .
H9B H 0.3327 -0.0291 0.9250 0.031 Uiso 1 1 calc R . .
C10 C 0.4450(2) 0.1413(2) 0.9676(2) 0.0241(7) Uani 1 1 d . . .
H10A H 0.4722 0.1668 1.0232 0.029 Uiso 1 1 calc R . .
H10B H 0.3979 0.1813 0.9438 0.029 Uiso 1 1 calc R . .
C11 C 0.5175(2) 0.1310(2) 0.89846(19) 0.0207(6) Uani 1 1 d . . .
H11A H 0.5423 0.1882 0.8840 0.025 Uiso 1 1 calc R . .
H11B H 0.5674 0.0955 0.9245 0.025 Uiso 1 1 calc R . .
C12 C 0.4171(2) 0.14850(19) 0.76132(19) 0.0207(6) Uani 1 1 d . . .
H12A H 0.4507 0.1985 0.7405 0.031 Uiso 1 1 calc R . .
H12B H 0.3695 0.1677 0.8007 0.031 Uiso 1 1 calc R . .
H12C H 0.3898 0.1180 0.7095 0.031 Uiso 1 1 calc R . .
C13 C 0.5609(2) 0.06933(19) 0.75615(18) 0.0167(6) Uani 1 1 d . . .
H13A H 0.5965 0.0227 0.7857 0.020 Uiso 1 1 calc R . .
H13B H 0.5998 0.1210 0.7548 0.020 Uiso 1 1 calc R . .
C14 C 0.53689(19) 0.04234(17) 0.65935(18) 0.0142(5) Uani 1 1 d . . .
C15 C 0.8017(2) 0.0881(3) 0.3216(2) 0.0361(9) Uani 1 1 d . . .
C16 C 0.5907(3) 0.3200(2) 0.1923(2) 0.0295(7) Uani 1 1 d . . .
C17 C 0.7707(3) 0.7927(2) 0.8781(2) 0.0347(8) Uani 1 1 d . . .
C18 C 0.8477(2) 0.9878(2) 0.6174(2) 0.0287(7) Uani 1 1 d . . .
Cu1 Cu 0.56907(3) 0.04522(2) 0.47366(2) 0.01210(13) Uani 1 1 d . . .
F1 F 0.84326(19) 0.1107(2) 0.24822(16) 0.0612(8) Uani 1 1 d . . .
F2 F 0.7610(2) 0.01282(16) 0.3077(2) 0.0582(7) Uani 1 1 d . . .
F3 F 0.86261(16) 0.0792(2) 0.38752(16) 0.0530(7) Uani 1 1 d . . .
F4 F 0.50516(14) 0.29349(15) 0.19315(15) 0.0396(5) Uani 1 1 d . . .
F5 F 0.60896(18) 0.36250(14) 0.26809(15) 0.0444(6) Uani 1 1 d . . .
F6 F 0.59927(18) 0.37320(14) 0.12337(15) 0.0451(6) Uani 1 1 d . . .
F7 F 0.75890(19) 0.71000(14) 0.89133(16) 0.0476(6) Uani 1 1 d . . .
F8 F 0.8071(2) 0.82733(17) 0.95188(14) 0.0611(8) Uani 1 1 d . . .
F9 F 0.69015(19) 0.82837(18) 0.86129(19) 0.0576(7) Uani 1 1 d . . .
F10 F 0.92861(16) 1.02012(17) 0.63856(17) 0.0472(6) Uani 1 1 d . . .
F11 F 0.80348(17) 1.04125(14) 0.56447(14) 0.0402(5) Uani 1 1 d . . .
F12 F 0.85861(16) 0.91380(14) 0.57430(14) 0.0378(5) Uani 1 1 d . . .
N1 N 0.62603(16) -0.28991(15) 0.54161(15) 0.0150(5) Uani 1 1 d . . .
N2 N 0.48053(16) 0.08897(15) 0.81264(15) 0.0149(5) Uani 1 1 d . . .
N3 N 0.65159(18) 0.17263(17) 0.26636(16) 0.0205(5) Uani 1 1 d . . .
N4 N 0.85132(19) 0.91137(17) 0.77873(17) 0.0229(6) Uani 1 1 d . . .
O1 O 0.61855(17) -0.45784(13) 0.45424(14) 0.0259(5) Uani 1 1 d . . .
O2 O 0.63967(14) -0.06063(12) 0.48755(13) 0.0161(4) Uani 1 1 d . . .
O3 O 0.40449(17) 0.06157(15) 0.98844(14) 0.0264(5) Uani 1 1 d . . .
O4 O 0.58706(14) 0.07237(13) 0.60167(13) 0.0169(4) Uani 1 1 d . . .
O5 O 0.67208(15) 0.13156(14) 0.42399(14) 0.0230(5) Uani 1 1 d . . .
O6 O 0.76852(17) 0.24656(17) 0.37002(15) 0.0326(6) Uani 1 1 d . . .
O7 O 0.62976(16) 0.18480(15) 0.10232(14) 0.0247(5) Uani 1 1 d . . .
O8 O 0.75468(16) 0.26691(15) 0.17317(14) 0.0260(5) Uani 1 1 d . . .
O9 O 0.93011(17) 0.77655(15) 0.81396(17) 0.0334(6) Uani 1 1 d . . .
O10 O 0.79985(16) 0.76762(14) 0.70846(15) 0.0245(5) Uani 1 1 d . . .
O11 O 0.70196(15) 0.93000(14) 0.69074(14) 0.0221(5) Uani 1 1 d . . .
O12 O 0.78169(17) 1.05296(14) 0.76141(15) 0.0275(5) Uani 1 1 d . . .
O13 O 0.52957(14) 0.00717(13) 0.35310(13) 0.0182(4) Uani 1 1 d . . .
O14 O 0.47787(14) 0.13706(12) 0.46404(13) 0.0173(4) Uani 1 1 d . . .
S1 S 0.71810(5) 0.17009(5) 0.35098(4) 0.01945(17) Uani 1 1 d . . .
S2 S 0.66726(5) 0.22892(5) 0.17968(4) 0.01909(17) Uani 1 1 d . . .
S3 S 0.84411(5) 0.81016(5) 0.78315(5) 0.02119(18) Uani 1 1 d . . .
S4 S 0.78514(5) 0.96971(4) 0.72009(5) 0.01876(17) Uani 1 1 d . . .

loop_
_atom_site_aniso_label
_atom_site_aniso_U_11
_atom_site_aniso_U_22
_atom_site_aniso_U_33
_atom_site_aniso_U_23
_atom_site_aniso_U_13
_atom_site_aniso_U_12
C1 0.0222(15) 0.0165(13) 0.0143(13) 0.0002(10) 0.0015(12) 0.0028(12)
C2 0.0289(16) 0.0185(14) 0.0160(14) 0.0015(11) 0.0002(12) 0.0033(12)
C3 0.0318(17) 0.0180(14) 0.0267(16) 0.0008(12) -0.0109(14) -0.0044(13)
C4 0.0271(16) 0.0183(14) 0.0126(13) 0.0013(10) -0.0073(12) -0.0020(12)
C5 0.0234(15) 0.0232(14) 0.0124(13) 0.0034(11) 0.0049(12) 0.0041(12)
C6 0.0179(13) 0.0146(13) 0.0138(13) 0.0010(10) -0.0002(11) 0.0000(11)
C7 0.0208(14) 0.0167(13) 0.0060(11) -0.0026(10) -0.0022(11) 0.0011(11)
C8 0.0282(16) 0.0185(14) 0.0137(13) 0.0011(11) 0.0023(12) -0.0018(12)
C9 0.0298(17) 0.0317(17) 0.0170(14) -0.0016(12) 0.0067(14) -0.0012(14)
C10 0.0304(17) 0.0293(16) 0.0126(14) -0.0054(12) -0.0006(13) 0.0061(13)
C11 0.0250(15) 0.0245(15) 0.0122(13) -0.0027(11) -0.0024(12) 0.0020(12)
C12 0.0261(16) 0.0225(14) 0.0133(13) 0.0017(11) -0.0022(12) 0.0101(12)
C13 0.0167(14) 0.0212(14) 0.0123(13) -0.0034(11) 0.0007(11) 0.0019(11)
C14 0.0162(13) 0.0151(13) 0.0114(13) 0.0002(10) -0.0006(11) 0.0054(11)
C15 0.0288(18) 0.058(2) 0.0216(17) 0.0075(15) 0.0009(14) 0.0128(17)
C16 0.0362(19) 0.0275(16) 0.0253(16) 0.0075(13) 0.0090(15) 0.0037(14)
C17 0.054(2) 0.0267(17) 0.0240(17) 0.0018(13) 0.0052(17) 0.0047(16)
C18 0.0358(19) 0.0296(17) 0.0208(16) 0.0028(13) 0.0049(14) -0.0034(15)
Cu1 0.0152(2) 0.0126(2) 0.0085(2) 0.00018(14) 0.00027(16) 0.00040(15)
F1 0.0606(17) 0.094(2) 0.0308(12) 0.0210(13) 0.0248(12) 0.0366(15)
F2 0.0638(17) 0.0402(14) 0.0703(18) -0.0086(12) -0.0026(14) 0.0204(13)
F3 0.0331(12) 0.091(2) 0.0341(12) 0.0161(12) -0.0040(10) 0.0149(13)
F4 0.0307(11) 0.0520(13) 0.0369(12) 0.0112(10) 0.0110(9) 0.0093(10)
F5 0.0688(16) 0.0308(11) 0.0347(12) -0.0095(9) 0.0145(11) 0.0021(11)
F6 0.0611(15) 0.0374(12) 0.0381(12) 0.0202(9) 0.0183(12) 0.0138(11)
F7 0.0730(17) 0.0298(11) 0.0401(13) 0.0109(9) 0.0054(12) -0.0040(11)
F8 0.117(3) 0.0498(14) 0.0165(10) -0.0029(10) 0.0049(13) -0.0094(15)
F9 0.0572(16) 0.0592(16) 0.0585(16) 0.0200(13) 0.0303(14) 0.0190(13)
F10 0.0371(12) 0.0576(15) 0.0471(13) 0.0014(11) 0.0050(11) -0.0204(11)
F11 0.0585(15) 0.0387(11) 0.0231(10) 0.0096(9) 0.0001(10) -0.0035(10)
F12 0.0500(13) 0.0372(11) 0.0271(10) -0.0058(8) 0.0147(10) 0.0008(10)
N1 0.0188(12) 0.0146(11) 0.0115(11) -0.0004(8) 0.0003(9) -0.0010(9)
N2 0.0196(12) 0.0183(11) 0.0068(10) 0.0004(8) -0.0008(9) 0.0026(10)
N3 0.0223(13) 0.0251(13) 0.0141(12) 0.0016(10) -0.0011(10) -0.0064(10)
N4 0.0275(14) 0.0218(13) 0.0189(12) -0.0031(10) -0.0061(11) -0.0002(11)
O1 0.0417(14) 0.0179(10) 0.0176(10) -0.0029(8) -0.0060(10) 0.0003(9)
O2 0.0185(10) 0.0145(9) 0.0152(9) 0.0009(7) -0.0002(8) 0.0012(8)
O3 0.0353(13) 0.0320(12) 0.0123(10) 0.0014(9) 0.0054(9) 0.0048(10)
O4 0.0205(10) 0.0204(10) 0.0099(9) -0.0010(7) -0.0001(8) -0.0003(8)
O5 0.0245(11) 0.0285(11) 0.0161(10) 0.0028(8) 0.0016(9) -0.0088(9)
O6 0.0385(14) 0.0434(14) 0.0157(10) 0.0020(9) -0.0007(10) -0.0251(12)
O7 0.0290(12) 0.0325(12) 0.0123(10) -0.0022(8) -0.0022(9) -0.0035(10)
O8 0.0281(12) 0.0361(12) 0.0139(10) 0.0037(9) 0.0033(9) -0.0095(10)
O9 0.0338(13) 0.0277(12) 0.0372(14) -0.0064(10) -0.0198(11) 0.0096(10)
O10 0.0334(12) 0.0201(10) 0.0188(10) -0.0040(8) -0.0120(9) 0.0029(9)
O11 0.0235(11) 0.0237(11) 0.0186(10) 0.0006(8) -0.0042(9) 0.0044(9)
O12 0.0400(14) 0.0203(11) 0.0213(11) -0.0045(9) -0.0085(10) 0.0068(10)
O13 0.0221(10) 0.0210(10) 0.0114(9) -0.0017(8) 0.0011(8) -0.0025(8)
O14 0.0176(10) 0.0156(9) 0.0186(10) 0.0021(7) 0.0006(8) 0.0030(8)
S1 0.0210(4) 0.0255(4) 0.0119(3) 0.0010(3) 0.0014(3) -0.0079(3)
S2 0.0225(4) 0.0237(4) 0.0112(3) 0.0005(3) 0.0021(3) -0.0024(3)
S3 0.0270(4) 0.0193(4) 0.0167(3) -0.0032(3) -0.0065(3) 0.0051(3)
S4 0.0244(4) 0.0181(3) 0.0135(3) -0.0020(2) -0.0029(3) 0.0025(3)

loop_
_atom_type_symbol
_atom_type_description
_atom_type_scat_dispersion_real
_atom_type_scat_dispersion_imag
_atom_type_scat_source
C C 0.0181 0.0091 'International Tables Vol C Tables 4.2.6.8 and 6.1.1.4'
N N 0.0311 0.0180 'International Tables Vol C Tables 4.2.6.8 and 6.1.1.4'
O O 0.0492 0.0322 'International Tables Vol C Tables 4.2.6.8 and 6.1.1.4'
F F 0.0727 0.0534 'International Tables Vol C Tables 4.2.6.8 and 6.1.1.4'
S S 0.3331 0.5567 'International Tables Vol C Tables 4.2.6.8 and 6.1.1.4'
Cu Cu -1.9646 0.5888 'International Tables Vol C Tables 4.2.6.8 and 6.1.1.4'
H H 0.0000 0.0000 'International Tables Vol C Tables 4.2.6.8 and 6.1.1.4'

loop_
_geom_angle_atom_site_label_1
_geom_angle_atom_site_label_2
_geom_angle_atom_site_label_3
_geom_angle
_geom_angle_site_symmetry_1
_geom_angle_site_symmetry_3
_geom_angle_publ_flag
C2 C1 N1 111.5(2) . . ?
C2 C1 H1A 109.3 . . ?
N1 C1 H1A 109.3 . . ?
C2 C1 H1B 109.3 . . ?
N1 C1 H1B 109.3 . . ?
H1A C1 H1B 108.0 . . ?
O1 C2 C1 110.9(2) . . ?
O1 C2 H2A 109.5 . . ?
C1 C2 H2A 109.5 . . ?
O1 C2 H2B 109.5 . . ?
C1 C2 H2B 109.5 . . ?
H2A C2 H2B 108.0 . . ?
O1 C3 C4 111.3(3) . . ?
O1 C3 H3A 109.4 . . ?
C4 C3 H3A 109.4 . . ?
O1 C3 H3B 109.4 . . ?
C4 C3 H3B 109.4 . . ?
H3A C3 H3B 108.0 . . ?
N1 C4 C3 112.7(2) . . ?
N1 C4 H4A 109.0 . . ?
C3 C4 H4A 109.0 . . ?
N1 C4 H4B 109.0 . . ?
C3 C4 H4B 109.0 . . ?
H4A C4 H4B 107.8 . . ?
N1 C5 H5A 109.5 . . ?
N1 C5 H5B 109.5 . . ?
H5A C5 H5B 109.5 . . ?
N1 C5 H5C 109.5 . . ?
H5A C5 H5C 109.5 . . ?
H5B C5 H5C 109.5 . . ?
N1 C6 C7 116.0(2) . . ?
N1 C6 H6A 108.3 . . ?
C7 C6 H6A 108.3 . . ?
N1 C6 H6B 108.3 . . ?
C7 C6 H6B 108.3 . . ?
H6A C6 H6B 107.4 . . ?
O14 C7 O2 127.4(3) 3_656 . ?
O14 C7 C6 119.0(2) 3_656 . ?
O2 C7 C6 113.6(2) . . ?
C9 C8 N2 111.0(2) . . ?
C9 C8 H8A 109.4 . . ?
N2 C8 H8A 109.4 . . ?
C9 C8 H8B 109.4 . . ?
N2 C8 H8B 109.4 . . ?
H8A C8 H8B 108.0 . . ?
O3 C9 C8 111.0(3) . . ?
O3 C9 H9A 109.4 . . ?
C8 C9 H9A 109.4 . . ?
O3 C9 H9B 109.4 . . ?
C8 C9 H9B 109.4 . . ?
H9A C9 H9B 108.0 . . ?
O3 C10 C11 111.8(2) . . ?
O3 C10 H10A 109.3 . . ?
C11 C10 H10A 109.3 . . ?
O3 C10 H10B 109.3 . . ?
C11 C10 H10B 109.3 . . ?
H10A C10 H10B 107.9 . . ?
N2 C11 C10 111.8(3) . . ?
N2 C11 H11A 109.3 . . ?
C10 C11 H11A 109.3 . . ?
N2 C11 H11B 109.3 . . ?
C10 C11 H11B 109.3 . . ?
H11A C11 H11B 107.9 . . ?
N2 C12 H12A 109.5 . . ?
N2 C12 H12B 109.5 . . ?
H12A C12 H12B 109.5 . . ?
N2 C12 H12C 109.5 . . ?
H12A C12 H12C 109.5 . . ?
H12B C12 H12C 109.5 . . ?
N2 C13 C14 114.7(2) . . ?
N2 C13 H13A 108.6 . . ?
C14 C13 H13A 108.6 . . ?
N2 C13 H13B 108.6 . . ?
C14 C13 H13B 108.6 . . ?
H13A C13 H13B 107.6 . . ?
O4 C14 O13 127.7(3) . 3_656 ?
O4 C14 C13 115.0(2) . . ?
O13 C14 C13 117.4(2) 3_656 . ?
F3 C15 F1 108.5(3) . . ?
F3 C15 F2 108.6(3) . . ?
F1 C15 F2 109.1(3) . . ?
F3 C15 S1 110.2(3) . . ?
F1 C15 S1 110.5(3) . . ?
F2 C15 S1 109.9(3) . . ?
F5 C16 F6 108.9(3) . . ?
F5 C16 F4 108.1(3) . . ?
F6 C16 F4 108.6(3) . . ?
F5 C16 S2 111.4(3) . . ?
F6 C16 S2 109.0(2) . . ?
F4 C16 S2 110.8(2) . . ?
F7 C17 F8 109.1(3) . . ?
F7 C17 F9 108.2(4) . . ?
F8 C17 F9 108.8(3) . . ?
F7 C17 S3 110.2(2) . . ?
F8 C17 S3 110.1(3) . . ?
F9 C17 S3 110.3(2) . . ?
F11 C18 F10 109.3(3) . . ?
F11 C18 F12 109.1(3) . . ?
F10 C18 F12 108.5(3) . . ?
F11 C18 S4 110.0(2) . . ?
F10 C18 S4 109.9(2) . . ?
F12 C18 S4 110.1(2) . . ?
O2 Cu1 O13 89.03(9) . . ?
O2 Cu1 O4 91.47(8) . . ?
O13 Cu1 O4 168.84(8) . . ?
O2 Cu1 O14 168.82(8) . . ?
O13 Cu1 O14 88.37(9) . . ?
O4 Cu1 O14 89.01(9) . . ?
O2 Cu1 O5 100.09(8) . . ?
O13 Cu1 O5 93.69(8) . . ?
O4 Cu1 O5 97.20(8) . . ?
O14 Cu1 O5 90.92(8) . . ?
O2 Cu1 Cu1 86.43(6) . 3_656 ?
O13 Cu1 Cu1 84.38(6) . 3_656 ?
O4 Cu1 Cu1 84.52(6) . 3_656 ?
O14 Cu1 Cu1 82.50(6) . 3_656 ?
O5 Cu1 Cu1 173.18(7) . 3_656 ?
C5 N1 C4 113.0(2) . . ?
C5 N1 C6 110.6(2) . . ?
C4 N1 C6 109.4(2) . . ?
C5 N1 C1 108.7(2) . . ?
C4 N1 C1 108.1(2) . . ?
C6 N1 C1 106.8(2) . . ?
C12 N2 C13 109.3(2) . . ?
C12 N2 C8 111.5(2) . . ?
C13 N2 C8 111.0(2) . . ?
C12 N2 C11 111.1(2) . . ?
C13 N2 C11 106.7(2) . . ?
C8 N2 C11 107.1(2) . . ?
S1 N3 S2 124.10(17) . . ?
S4 N4 S3 123.73(18) . . ?
C2 O1 C3 109.2(2) . . ?
C7 O2 Cu1 119.71(18) . . ?
C10 O3 C9 109.8(2) . . ?
C14 O4 Cu1 121.70(19) . . ?
S1 O5 Cu1 150.61(14) . . ?
C14 O13 Cu1 121.69(17) 3_656 . ?
C7 O14 Cu1 123.86(18) 3_656 . ?
O6 S1 O5 117.22(13) . . ?
O6 S1 N3 116.53(14) . . ?
O5 S1 N3 108.41(13) . . ?
O6 S1 C15 105.79(18) . . ?
O5 S1 C15 103.49(15) . . ?
N3 S1 C15 103.58(16) . . ?
O8 S2 O7 117.90(13) . . ?
O8 S2 N3 116.37(14) . . ?
O7 S2 N3 109.00(14) . . ?
O8 S2 C16 104.72(16) . . ?
O7 S2 C16 103.27(16) . . ?
N3 S2 C16 103.53(14) . . ?
O10 S3 O9 117.07(14) . . ?
O10 S3 N4 117.26(14) . . ?
O9 S3 N4 108.38(15) . . ?
O10 S3 C17 105.19(17) . . ?
O9 S3 C17 104.17(17) . . ?
N4 S3 C17 102.85(15) . . ?
O11 S4 O12 118.40(14) . . ?
O11 S4 N4 115.57(14) . . ?
O12 S4 N4 108.26(14) . . ?
O11 S4 C18 105.50(15) . . ?
O12 S4 C18 104.21(15) . . ?
N4 S4 C18 103.05(16) . . ?

loop_
_geom_bond_atom_site_label_1
_geom_bond_atom_site_label_2
_geom_bond_distance
_geom_bond_site_symmetry_2
_geom_bond_publ_flag
C1 C2 1.518(4) . ?
C1 N1 1.527(4) . ?
C1 H1A 0.9900 . ?
C1 H1B 0.9900 . ?
C2 O1 1.421(4) . ?
C2 H2A 0.9900 . ?
C2 H2B 0.9900 . ?
C3 O1 1.434(4) . ?
C3 C4 1.512(4) . ?
C3 H3A 0.9900 . ?
C3 H3B 0.9900 . ?
C4 N1 1.509(4) . ?
C4 H4A 0.9900 . ?
C4 H4B 0.9900 . ?
C5 N1 1.504(3) . ?
C5 H5A 0.9800 . ?
C5 H5B 0.9800 . ?
C5 H5C 0.9800 . ?
C6 N1 1.513(3) . ?
C6 C7 1.526(4) . ?
C6 H6A 0.9900 . ?
C6 H6B 0.9900 . ?
C7 O14 1.253(4) 3_656 ?
C7 O2 1.256(3) . ?
C8 C9 1.518(4) . ?
C8 N2 1.519(4) . ?
C8 H8A 0.9900 . ?
C8 H8B 0.9900 . ?
C9 O3 1.422(4) . ?
C9 H9A 0.9900 . ?
C9 H9B 0.9900 . ?
C10 O3 1.418(4) . ?
C10 C11 1.524(4) . ?
C10 H10A 0.9900 . ?
C10 H10B 0.9900 . ?
C11 N2 1.519(4) . ?
C11 H11A 0.9900 . ?
C11 H11B 0.9900 . ?
C12 N2 1.507(4) . ?
C12 H12A 0.9800 . ?
C12 H12B 0.9800 . ?
C12 H12C 0.9800 . ?
C13 N2 1.514(3) . ?
C13 C14 1.530(4) . ?
C13 H13A 0.9900 . ?
C13 H13B 0.9900 . ?
C14 O4 1.248(3) . ?
C14 O13 1.259(4) 3_656 ?
C15 F3 1.315(4) . ?
C15 F1 1.322(4) . ?
C15 F2 1.330(5) . ?
C15 S1 1.843(4) . ?
C16 F5 1.327(4) . ?
C16 F6 1.328(4) . ?
C16 F4 1.334(4) . ?
C16 S2 1.830(3) . ?
C17 F7 1.314(4) . ?
C17 F8 1.321(5) . ?
C17 F9 1.331(5) . ?
C17 S3 1.836(4) . ?
C18 F11 1.306(4) . ?
C18 F10 1.328(4) . ?
C18 F12 1.331(4) . ?
C18 S4 1.839(3) . ?
Cu1 O2 1.958(2) . ?
Cu1 O13 1.959(2) . ?
Cu1 O4 1.9607(19) . ?
Cu1 O14 1.968(2) . ?
Cu1 O5 2.183(2) . ?
Cu1 Cu1 2.6281(8) 3_656 ?
N3 S1 1.571(3) . ?
N3 S2 1.584(2) . ?
N4 S4 1.576(3) . ?
N4 S3 1.579(3) . ?
O5 S1 1.436(2) . ?
O6 S1 1.428(2) . ?
O7 S2 1.435(2) . ?
O8 S2 1.431(2) . ?
O9 S3 1.437(2) . ?
O10 S3 1.432(2) . ?
O11 S4 1.433(2) . ?
O12 S4 1.435(2) . ?
O13 C14 1.259(4) 3_656 ?
O14 C7 1.253(4) 3_656 ?
